data_7719346
loop_
_publ_author_name
'Aiswarya, Janardhanan'
'Madhu, Ragunath'
'Anitha, Ottoor'
'Malecki, Jan Grzegorz'
'Kundu, Subrata'
'Murugesapandian, Balasubramanian'

_publ_section_title
;
 Tuning the ligand periphery in homoleptic Co(III) complexes: a versatile
 strategy to modulate electrocatalytic oxygen evolution reaction
 efficiency.
;
_journal_issue 39
_journal_name_full 'Dalton transactions (Cambridge, England : 2003)'
_journal_page_first 14740
_journal_page_last 14752
_journal_paper_doi 10.1039/d5dt01680k
_journal_volume 54
_journal_year 2025
_chemical_formula_moiety 'C28 H20 Co N4 O10, C6 H16 N, H2 O'
_chemical_formula_sum 'C34 H38 Co N5 O11'
_chemical_formula_weight 751.62
_space_group_crystal_system monoclinic
_space_group_IT_number 14
_space_group_name_Hall '-P 2yn'
_space_group_name_H-M_alt 'P 1 21/n 1'
_atom_sites_solution_hydrogens mixed
_atom_sites_solution_primary direct
_audit_creation_date 2025-03-13
_audit_creation_method
;
Olex2 1.5
(compiled 2025.03.04 svn.red2d20d0 for OlexSys, GUI svn.r7188)
;
_audit_update_record
;
2025-05-12 deposited with the CCDC.	2025-09-01 downloaded from the CCDC.
;
_cell_angle_alpha 90
_cell_angle_beta 95.828(5)
_cell_angle_gamma 90
_cell_formula_units_Z 4
_cell_length_a 12.9680(6)
_cell_length_b 18.6450(9)
_cell_length_c 13.7485(6)
_cell_measurement_reflns_used 6041
_cell_measurement_temperature 295(2)
_cell_measurement_theta_max 27.3640
_cell_measurement_theta_min 4.0010
_cell_volume 3307.0(3)
_computing_cell_refinement 'CrysAlisPro 1.171.43.90 (Rigaku OD, 2023)'
_computing_data_collection 'CrysAlisPro system (CCD 43.90 (release 15-09-2023))'
_computing_data_reduction 'CrysAlisPro 1.171.43.90 (Rigaku OD, 2023)'
_computing_molecular_graphics 'Olex2 1.5 (Dolomanov et al., 2009)'
_computing_publication_material 'Olex2 1.5 (Dolomanov et al., 2009)'
_computing_structure_refinement 'SHELXL 2019/3 (Sheldrick, 2015)'
_diffrn_ambient_temperature 295(2)
_diffrn_detector 'CCD plate'
_diffrn_detector_area_resol_mean 10.4015
_diffrn_detector_type Atlas
_diffrn_measured_fraction_theta_full 0.997
_diffrn_measured_fraction_theta_max 0.858
_diffrn_measurement_details
;
List of Runs (angles in degrees, time in seconds):

  # Type    Start    End  Width  t~exp~   \w     \q     \k     \f   Frames
#--------------------------------------------------------------------------
  1  \w    -30.00  26.00   1.00   36.03    --  -10.76  77.00 120.00   56
  2  \w     28.00  63.00   1.00   36.03    --  -10.76  38.00 120.00   35
  3  \w    -83.00  10.00   1.00   36.03    --  -10.76 -57.00  30.00   93
  4  \w    -59.00  39.00   1.00   36.03    --   10.76 -57.00 150.00   98
;
_diffrn_measurement_device 'four-circle diffractometer'
_diffrn_measurement_device_type 'Xcalibur, Atlas, Gemini ultra'
_diffrn_measurement_method '\w scans'
_diffrn_orient_matrix_type 'CrysAlisPro convention (1999,Acta A55,543-557)'
_diffrn_orient_matrix_UB_11 0.0503195000
_diffrn_orient_matrix_UB_12 0.0082892000
_diffrn_orient_matrix_UB_13 0.0222758000
_diffrn_orient_matrix_UB_21 0.0170657000
_diffrn_orient_matrix_UB_22 -0.0349211000
_diffrn_orient_matrix_UB_23 -0.0111268000
_diffrn_orient_matrix_UB_31 0.0141027000
_diffrn_orient_matrix_UB_32 0.0126037000
_diffrn_orient_matrix_UB_33 -0.0454998000
_diffrn_radiation_monochromator graphite
_diffrn_radiation_probe x-ray
_diffrn_radiation_type 'Mo K\a'
_diffrn_radiation_wavelength 0.71073
_diffrn_reflns_av_R_equivalents 0.0394
_diffrn_reflns_av_unetI/netI 0.0504
_diffrn_reflns_Laue_measured_fraction_full 0.997
_diffrn_reflns_Laue_measured_fraction_max 0.858
_diffrn_reflns_limit_h_max 13
_diffrn_reflns_limit_h_min -17
_diffrn_reflns_limit_k_max 22
_diffrn_reflns_limit_k_min -25
_diffrn_reflns_limit_l_max 18
_diffrn_reflns_limit_l_min -19
_diffrn_reflns_number 19675
_diffrn_reflns_point_group_measured_fraction_full 0.997
_diffrn_reflns_point_group_measured_fraction_max 0.858
_diffrn_reflns_theta_full 25.242
_diffrn_reflns_theta_max 29.505
_diffrn_reflns_theta_min 3.407
_diffrn_source 'fine-focus sealed X-ray tube'
_diffrn_source_type 'Enhance (Mo) X-ray Source'
_exptl_absorpt_coefficient_mu 0.590
_exptl_absorpt_correction_T_max 1.00000
_exptl_absorpt_correction_T_min 0.87515
_exptl_absorpt_correction_type multi-scan
_exptl_absorpt_process_details
;
CrysAlisPro 1.171.43.90 (Rigaku Oxford Diffraction, 2023)
Empirical absorption correction using spherical harmonics,
implemented in SCALE3 ABSPACK scaling algorithm.
;
_exptl_crystal_colour black
_exptl_crystal_colour_primary black
_exptl_crystal_density_diffrn 1.510
_exptl_crystal_description prism
_exptl_crystal_F_000 1568
_exptl_crystal_size_max 0.21
_exptl_crystal_size_mid 0.16
_exptl_crystal_size_min 0.07
_refine_diff_density_max 0.632
_refine_diff_density_min -0.489
_refine_diff_density_rms 0.079
_refine_ls_extinction_method none
_refine_ls_goodness_of_fit_ref 1.026
_refine_ls_hydrogen_treatment mixed
_refine_ls_matrix_type full
_refine_ls_number_parameters 466
_refine_ls_number_reflns 7900
_refine_ls_number_restraints 2
_refine_ls_restrained_S_all 1.028
_refine_ls_R_factor_all 0.1147
_refine_ls_R_factor_gt 0.0704
_refine_ls_shift/su_max 0.000
_refine_ls_shift/su_mean 0.000
_refine_ls_structure_factor_coef Fsqd
_refine_ls_weighting_details 'w=1/[\s^2^(Fo^2^)+(0.0955P)^2^+3.9177P] where P=(Fo^2^+2Fc^2^)/3'
_refine_ls_weighting_scheme calc
_refine_ls_wR_factor_gt 0.1787
_refine_ls_wR_factor_ref 0.2151
_reflns_Friedel_coverage 0.000
_reflns_number_gt 4998
_reflns_number_total 7900
_reflns_threshold_expression 'I > 2\s(I)'
_cod_data_source_file d5dt01680k2.cif
_cod_data_source_block anpovco
_cod_depositor_comments 'Adding full bibliography for 7719344--7719347.cif.'
_cod_original_sg_symbol_H-M 'P 21/n'
_cod_database_code 7719346
_shelx_shelxl_version_number 2019/3
_chemical_oxdiff_formula 'C29 H21 N4 O10 Co1'
_shelx_space_group_comment
;
The symmetry employed for this shelxl refinement is uniquely defined
by the following loop, which should always be used as a source of
symmetry information in preference to the above space-group names.
They are only intended as comments.
;
_olex2_refinement_description
;
1. Fixed Uiso
 At 1.2 times of:
  All C(H) groups, All C(H,H) groups
 At 1.5 times of:
  All C(H,H,H) groups, All O(H,H) groups
2. Restrained distances
 H5A-N5
 1 with sigma of 0.02
 C33-C34
 1.4 with sigma of 0.02
3.a Riding coordinates:
 O11(H11A,H11B), C29(H29A,H29B), C30(H30A,H30B,H30C), C31(H31A,H31B), C32(H32A,
 H32B,H32C), C33(H33A,H33B), C34(H34A,H34B,H34C)
3.b Aromatic/amide H refined with riding coordinates:
 C1(H1), C5(H5), C6(H6), C7(H7), C10(H10), C11(H11), C13(H13), C15(H15),
 C19(H19), C20(H20), C21(H21), C24(H24), C25(H25), C27(H27)
3.c Idealised Me refined as rotating group:
 C14(H14A,H14B,H14C), C28(H28A,H28B,H28C)
;
_olex2_submission_special_instructions 'No special instructions were received'
_oxdiff_exptl_absorpt_empirical_details
;
Empirical correction (ABSPACK) includes:
- Absorption correction using spherical harmonics
- Frame scaling
;
_oxdiff_exptl_absorpt_empirical_full_max 1.187
_oxdiff_exptl_absorpt_empirical_full_min 0.909

loop_
_space_group_symop_operation_xyz
'x, y, z'
'-x+1/2, y+1/2, -z+1/2'
'-x, -y, -z'
'x-1/2, -y-1/2, z-1/2'

loop_
_atom_site_label
_atom_site_type_symbol
_atom_site_fract_x
_atom_site_fract_y
_atom_site_fract_z
_atom_site_U_iso_or_equiv
_atom_site_adp_type
_atom_site_occupancy
_atom_site_site_symmetry_order
_atom_site_calc_flag
_atom_site_refinement_flags_posn
_atom_site_refinement_flags_adp
_atom_site_refinement_flags_occupancy
_atom_site_disorder_assembly
_atom_site_disorder_group
Co1 Co 0.19684(4) 0.05524(3) 0.85757(4) 0.04142(18) Uani 1 1 d . . . . .
O1 O 0.2222(2) 0.04956(15) 0.99453(19) 0.0482(6) Uani 1 1 d . . . . .
O2 O 0.1678(2) 0.06146(15) 0.7188(2) 0.0496(6) Uani 1 1 d . . . . .
O3 O 0.2229(2) 0.0410(2) 1.1814(2) 0.0680(9) Uani 1 1 d . . . . .
O4 O 0.6135(3) 0.0857(3) 0.5975(3) 0.0985(13) Uani 1 1 d . . . . .
O5 O 0.5261(3) 0.0862(2) 0.4553(3) 0.0862(11) Uani 1 1 d . . . . .
O6 O 0.2238(2) -0.04335(14) 0.8467(2) 0.0504(7) Uani 1 1 d . . . . .
O7 O 0.1719(2) 0.15608(14) 0.8645(2) 0.0523(7) Uani 1 1 d . . . . .
O8 O 0.2959(2) -0.17269(16) 0.8439(3) 0.0684(9) Uani 1 1 d . . . . .
O9 O -0.3049(3) 0.1544(3) 0.8784(4) 0.1190(18) Uani 1 1 d . . . . .
O10 O -0.2760(4) 0.2685(3) 0.8828(4) 0.1202(17) Uani 1 1 d . . . . .
N1 N 0.3373(2) 0.07151(16) 0.8358(2) 0.0408(7) Uani 1 1 d . . . . .
N2 N 0.5309(4) 0.0858(2) 0.5451(3) 0.0672(10) Uani 1 1 d . . . . .
N3 N 0.0540(2) 0.04445(16) 0.8717(2) 0.0415(7) Uani 1 1 d . . . . .
N4 N -0.2467(4) 0.2058(3) 0.8778(4) 0.0887(14) Uani 1 1 d . . . . .
C1 C 0.4138(3) 0.0772(2) 0.9028(3) 0.0463(9) Uani 1 1 d . . . . .
H1 H 0.479386 0.084302 0.882673 0.056 Uiso 1 1 calc R U . . .
C2 C 0.4062(3) 0.0735(2) 1.0044(3) 0.0452(9) Uani 1 1 d . . . . .
C3 C 0.3124(3) 0.05882(19) 1.0442(3) 0.0416(8) Uani 1 1 d . . . . .
C4 C 0.3162(3) 0.0549(2) 1.1485(3) 0.0506(10) Uani 1 1 d . . . . .
C5 C 0.4069(4) 0.0663(2) 1.2066(3) 0.0581(11) Uani 1 1 d . . . . .
H5 H 0.407380 0.063854 1.274189 0.070 Uiso 1 1 calc R U . . .
C6 C 0.4988(3) 0.0815(3) 1.1657(3) 0.0583(11) Uani 1 1 d . . . . .
H6 H 0.559788 0.089543 1.205925 0.070 Uiso 1 1 calc R U . . .
C7 C 0.4989(3) 0.0845(2) 1.0681(3) 0.0540(10) Uani 1 1 d . . . . .
H7 H 0.560595 0.093996 1.041440 0.065 Uiso 1 1 calc R U . . .
C8 C 0.3490(3) 0.0748(2) 0.7346(3) 0.0446(8) Uani 1 1 d . . . . .
C9 C 0.2520(3) 0.0704(2) 0.6765(3) 0.0478(9) Uani 1 1 d . . . . .
C10 C 0.2517(4) 0.0758(3) 0.5749(3) 0.0580(11) Uani 1 1 d . . . . .
H10 H 0.188906 0.075439 0.535582 0.070 Uiso 1 1 calc R U . . .
C11 C 0.3427(4) 0.0815(3) 0.5324(3) 0.0623(12) Uani 1 1 d . . . . .
H11 H 0.341711 0.084339 0.464770 0.075 Uiso 1 1 calc R U . . .
C12 C 0.4360(4) 0.0830(2) 0.5912(3) 0.0529(10) Uani 1 1 d . . . . .
C13 C 0.4400(3) 0.0803(2) 0.6921(3) 0.0502(9) Uani 1 1 d . . . . .
H13 H 0.503326 0.082152 0.730499 0.060 Uiso 1 1 calc R U . . .
C14 C 0.2157(5) 0.0438(5) 1.2823(4) 0.116(3) Uani 1 1 d . . . . .
H14A H 0.144981 0.036563 1.294802 0.174 Uiso 1 1 calc R U . . .
H14B H 0.238982 0.089795 1.306963 0.174 Uiso 1 1 calc R U . . .
H14C H 0.258308 0.006879 1.314188 0.174 Uiso 1 1 calc R U . . .
C15 C 0.0075(3) -0.0151(2) 0.8842(3) 0.0455(9) Uani 1 1 d . . . . .
H15 H -0.061720 -0.012861 0.896297 0.055 Uiso 1 1 calc R U . . .
C16 C 0.0533(3) -0.0843(2) 0.8809(3) 0.0478(9) Uani 1 1 d . . . . .
C17 C 0.1578(3) -0.0939(2) 0.8626(3) 0.0451(9) Uani 1 1 d . . . . .
C18 C 0.1938(3) -0.1664(2) 0.8603(3) 0.0474(9) Uani 1 1 d . . . . .
C19 C 0.1295(4) -0.2228(2) 0.8734(4) 0.0670(13) Uani 1 1 d . . . . .
H19 H 0.154922 -0.269363 0.871077 0.080 Uiso 1 1 calc R U . . .
C20 C 0.0261(4) -0.2119(3) 0.8902(4) 0.0722(14) Uani 1 1 d . . . . .
H20 H -0.016752 -0.250752 0.899346 0.087 Uiso 1 1 calc R U . . .
C21 C -0.0111(3) -0.1438(2) 0.8931(3) 0.0593(11) Uani 1 1 d . . . . .
H21 H -0.080098 -0.136436 0.903222 0.071 Uiso 1 1 calc R U . . .
C22 C 0.0030(3) 0.1120(2) 0.8711(3) 0.0473(9) Uani 1 1 d . . . . .
C23 C 0.0733(3) 0.1699(2) 0.8659(3) 0.0524(10) Uani 1 1 d . . . . .
C24 C 0.0328(4) 0.2400(2) 0.8636(4) 0.0646(12) Uani 1 1 d . . . . .
H24 H 0.077011 0.278956 0.859528 0.078 Uiso 1 1 calc R U . . .
C25 C -0.0704(4) 0.2513(3) 0.8673(4) 0.0742(14) Uani 1 1 d . . . . .
H25 H -0.096549 0.297809 0.866250 0.089 Uiso 1 1 calc R U . . .
C26 C -0.1365(4) 0.1930(3) 0.8725(4) 0.0664(12) Uani 1 1 d . . . . .
C27 C -0.1015(3) 0.1232(3) 0.8743(3) 0.0561(10) Uani 1 1 d . . . . .
H27 H -0.146968 0.084877 0.877640 0.067 Uiso 1 1 calc R U . . .
C28 C 0.3399(4) -0.2418(3) 0.8511(5) 0.0798(15) Uani 1 1 d . . . . .
H28A H 0.302674 -0.272921 0.804325 0.120 Uiso 1 1 calc R U . . .
H28B H 0.335911 -0.260244 0.915830 0.120 Uiso 1 1 calc R U . . .
H28C H 0.411190 -0.239266 0.838172 0.120 Uiso 1 1 calc R U . . .
O11 O 0.7327(5) 0.1079(3) 0.3691(4) 0.147(2) Uani 1 1 d . . . . .
H11A H 0.677197 0.103069 0.396431 0.221 Uiso 1 1 d R U . . .
H11B H 0.715195 0.133387 0.318848 0.221 Uiso 1 1 d R U . . .
N5 N 0.8734(5) 0.1805(3) 0.4903(5) 0.1023(17) Uani 1 1 d D . . . .
H5A H 0.823(3) 0.139(2) 0.459(3) 0.074(15) Uiso 1 1 d D . . . .
C29 C 0.8206(14) 0.2401(8) 0.5304(13) 0.255(9) Uani 1 1 d . . . . .
H29A H 0.874671 0.275593 0.544521 0.306 Uiso 1 1 d R U . . .
H29B H 0.776291 0.258962 0.475182 0.306 Uiso 1 1 d R U . . .
C30 C 0.7671(10) 0.2450(6) 0.6033(10) 0.180(5) Uani 1 1 d . . . . .
H30A H 0.712167 0.210369 0.595683 0.271 Uiso 1 1 d R U . . .
H30B H 0.738135 0.292360 0.604788 0.271 Uiso 1 1 d R U . . .
H30C H 0.809726 0.236127 0.663345 0.271 Uiso 1 1 d R U . . .
C31 C 0.9433(11) 0.2209(8) 0.4221(14) 0.236(7) Uani 1 1 d . . . . .
H31A H 0.998587 0.248474 0.457201 0.283 Uiso 1 1 d R U . . .
H31B H 0.903847 0.250454 0.373488 0.283 Uiso 1 1 d R U . . .
C32 C 0.9797(14) 0.149(3) 0.3774(13) 0.70(4) Uani 1 1 d . . . . .
H32A H 0.988803 0.114459 0.428807 1.054 Uiso 1 1 d R U . . .
H32B H 1.044483 0.156848 0.350672 1.054 Uiso 1 1 d R U . . .
H32C H 0.928978 0.132487 0.326888 1.054 Uiso 1 1 d R U . . .
C33 C 0.9360(16) 0.1424(9) 0.5723(16) 0.321(12) Uani 1 1 d D . . . .
H33A H 1.005876 0.154772 0.559009 0.385 Uiso 1 1 d R U . . .
H33B H 0.924127 0.171521 0.628563 0.385 Uiso 1 1 d R U . . .
C34 C 0.9488(15) 0.0773(11) 0.6036(17) 0.368(17) Uani 1 1 d D . . . .
H34A H 0.904198 0.041760 0.571109 0.551 Uiso 1 1 d R U . . .
H34B H 0.935349 0.080730 0.670813 0.551 Uiso 1 1 d R U . . .
H34C H 1.019846 0.063884 0.600211 0.551 Uiso 1 1 d R U . . .

loop_
_atom_site_aniso_label
_atom_site_aniso_U_11
_atom_site_aniso_U_22
_atom_site_aniso_U_33
_atom_site_aniso_U_23
_atom_site_aniso_U_13
_atom_site_aniso_U_12
Co1 0.0358(3) 0.0412(3) 0.0471(3) 0.0004(2) 0.0032(2) -0.0049(2)
O1 0.0358(13) 0.0635(18) 0.0448(14) 0.0015(12) 0.0020(11) -0.0097(12)
O2 0.0416(14) 0.0596(17) 0.0469(15) 0.0000(12) 0.0023(12) -0.0058(12)
O3 0.0510(18) 0.108(3) 0.0457(16) -0.0008(16) 0.0054(14) -0.0119(17)
O4 0.066(2) 0.149(4) 0.085(3) 0.002(3) 0.027(2) -0.011(3)
O5 0.099(3) 0.102(3) 0.064(2) 0.007(2) 0.037(2) 0.007(2)
O6 0.0391(14) 0.0428(15) 0.0705(19) 0.0012(12) 0.0111(13) -0.0043(11)
O7 0.0506(16) 0.0421(15) 0.0642(18) -0.0022(12) 0.0049(14) -0.0045(12)
O8 0.0514(17) 0.0482(17) 0.108(3) 0.0016(17) 0.0209(17) 0.0030(14)
O9 0.054(2) 0.111(4) 0.193(6) 0.000(3) 0.020(3) 0.015(2)
O10 0.084(3) 0.102(3) 0.177(5) -0.002(3) 0.025(3) 0.048(3)
N1 0.0409(16) 0.0384(16) 0.0433(16) 0.0000(13) 0.0056(13) -0.0048(13)
N2 0.069(3) 0.066(2) 0.070(3) 0.006(2) 0.026(2) -0.001(2)
N3 0.0372(15) 0.0437(17) 0.0433(16) -0.0019(13) 0.0016(13) -0.0039(13)
N4 0.062(3) 0.097(4) 0.109(4) 0.003(3) 0.013(3) 0.025(3)
C1 0.0370(19) 0.047(2) 0.055(2) -0.0012(18) 0.0083(17) -0.0064(16)
C2 0.0399(19) 0.043(2) 0.052(2) -0.0037(17) 0.0013(17) -0.0042(16)
C3 0.0365(18) 0.0404(18) 0.047(2) -0.0023(16) -0.0006(15) -0.0032(15)
C4 0.046(2) 0.054(2) 0.052(2) 0.0001(18) 0.0031(18) -0.0042(18)
C5 0.058(3) 0.064(3) 0.049(2) -0.002(2) -0.008(2) -0.003(2)
C6 0.046(2) 0.065(3) 0.060(3) -0.003(2) -0.012(2) -0.010(2)
C7 0.042(2) 0.057(2) 0.061(3) -0.004(2) -0.0044(19) -0.0073(19)
C8 0.050(2) 0.0383(18) 0.046(2) 0.0009(16) 0.0074(17) -0.0038(16)
C9 0.052(2) 0.040(2) 0.050(2) -0.0012(16) 0.0019(18) -0.0023(17)
C10 0.056(3) 0.064(3) 0.052(2) -0.002(2) -0.003(2) -0.002(2)
C11 0.081(3) 0.060(3) 0.046(2) -0.002(2) 0.010(2) 0.000(2)
C12 0.063(3) 0.047(2) 0.050(2) -0.0016(18) 0.015(2) -0.001(2)
C13 0.051(2) 0.047(2) 0.054(2) 0.0028(18) 0.0095(19) -0.0044(18)
C14 0.072(4) 0.227(9) 0.049(3) -0.002(4) 0.004(3) -0.022(4)
C15 0.0319(17) 0.056(2) 0.048(2) 0.0007(18) 0.0046(16) -0.0043(16)
C16 0.045(2) 0.048(2) 0.050(2) 0.0010(18) 0.0036(17) -0.0046(18)
C17 0.0416(19) 0.047(2) 0.046(2) 0.0021(17) 0.0021(16) -0.0043(17)
C18 0.043(2) 0.042(2) 0.056(2) 0.0016(17) 0.0028(18) -0.0023(16)
C19 0.065(3) 0.047(2) 0.090(4) 0.003(2) 0.011(3) -0.004(2)
C20 0.064(3) 0.054(3) 0.101(4) 0.007(3) 0.020(3) -0.019(2)
C21 0.044(2) 0.060(3) 0.076(3) 0.006(2) 0.014(2) -0.011(2)
C22 0.046(2) 0.046(2) 0.049(2) 0.0001(17) 0.0032(17) 0.0043(17)
C23 0.053(2) 0.052(2) 0.052(2) 0.0011(19) 0.0021(19) 0.0004(19)
C24 0.064(3) 0.048(2) 0.082(3) 0.001(2) 0.009(2) 0.002(2)
C25 0.081(4) 0.057(3) 0.085(4) 0.002(3) 0.011(3) 0.023(3)
C26 0.056(3) 0.071(3) 0.071(3) -0.004(2) 0.004(2) 0.014(2)
C27 0.043(2) 0.064(3) 0.062(3) -0.001(2) 0.0054(19) 0.005(2)
C28 0.069(3) 0.060(3) 0.113(4) 0.002(3) 0.025(3) 0.015(3)
O11 0.160(5) 0.155(6) 0.130(5) 0.014(4) 0.036(4) -0.002(4)
N5 0.100(4) 0.091(4) 0.114(4) 0.009(3) 0.004(3) 0.002(3)
C29 0.30(2) 0.207(15) 0.253(18) 0.011(13) 0.016(15) 0.165(15)
C30 0.213(12) 0.117(8) 0.223(13) 0.008(8) 0.081(10) 0.048(8)
C31 0.187(13) 0.193(13) 0.34(2) -0.015(13) 0.101(14) -0.068(10)
C32 0.157(15) 1.81(14) 0.140(13) -0.23(4) 0.008(11) 0.01(4)
C33 0.40(3) 0.221(18) 0.36(3) 0.109(18) 0.13(2) 0.155(19)
C34 0.32(2) 0.34(3) 0.48(4) 0.29(3) 0.19(2) 0.13(2)

loop_
_atom_type_symbol
_atom_type_description
_atom_type_scat_dispersion_real
_atom_type_scat_dispersion_imag
_atom_type_scat_source
C C 0.0033 0.0016 'International Tables Vol C Tables 4.2.6.8 and 6.1.1.4'
H H 0.0000 0.0000 'International Tables Vol C Tables 4.2.6.8 and 6.1.1.4'
Co Co 0.3494 0.9721 'International Tables Vol C Tables 4.2.6.8 and 6.1.1.4'
N N 0.0061 0.0033 'International Tables Vol C Tables 4.2.6.8 and 6.1.1.4'
O O 0.0106 0.0060 'International Tables Vol C Tables 4.2.6.8 and 6.1.1.4'

loop_
_geom_angle_atom_site_label_1
_geom_angle_atom_site_label_2
_geom_angle_atom_site_label_3
_geom_angle
_geom_angle_site_symmetry_1
_geom_angle_site_symmetry_3
_geom_angle_publ_flag
O1 Co1 O2 178.67(11) . . ?
O1 Co1 O7 91.08(12) . . ?
O1 Co1 N1 95.37(12) . . ?
O1 Co1 N3 87.99(12) . . ?
O2 Co1 O7 88.44(12) . . ?
O6 Co1 O1 90.54(13) . . ?
O6 Co1 O2 89.96(12) . . ?
O6 Co1 O7 177.92(12) . . ?
O6 Co1 N1 87.37(12) . . ?
O6 Co1 N3 95.53(12) . . ?
N1 Co1 O2 85.88(12) . . ?
N1 Co1 O7 91.19(12) . . ?
N3 Co1 O2 90.73(12) . . ?
N3 Co1 O7 85.82(13) . . ?
N3 Co1 N1 175.54(13) . . ?
C3 O1 Co1 124.9(2) . . ?
C9 O2 Co1 111.4(3) . . ?
C4 O3 C14 118.2(4) . . ?
C17 O6 Co1 124.2(3) . . ?
C23 O7 Co1 111.4(3) . . ?
C18 O8 C28 117.3(4) . . ?
C1 N1 Co1 125.5(3) . . ?
C1 N1 C8 123.2(3) . . ?
C8 N1 Co1 111.2(2) . . ?
O4 N2 O5 122.7(4) . . ?
O4 N2 C12 118.3(4) . . ?
O5 N2 C12 118.9(5) . . ?
C15 N3 Co1 125.7(3) . . ?
C15 N3 C22 122.8(3) . . ?
C22 N3 Co1 111.4(2) . . ?
O9 N4 O10 123.4(5) . . ?
O9 N4 C26 118.8(5) . . ?
O10 N4 C26 117.8(6) . . ?
N1 C1 H1 117.3 . . ?
N1 C1 C2 125.3(4) . . ?
C2 C1 H1 117.3 . . ?
C1 C2 C7 117.4(4) . . ?
C3 C2 C1 122.8(4) . . ?
C3 C2 C7 119.7(4) . . ?
O1 C3 C2 125.9(4) . . ?
O1 C3 C4 117.1(3) . . ?
C2 C3 C4 117.0(3) . . ?
O3 C4 C3 113.7(3) . . ?
O3 C4 C5 125.2(4) . . ?
C5 C4 C3 121.1(4) . . ?
C4 C5 H5 119.5 . . ?
C4 C5 C6 120.9(4) . . ?
C6 C5 H5 119.5 . . ?
C5 C6 H6 120.1 . . ?
C7 C6 C5 119.9(4) . . ?
C7 C6 H6 120.1 . . ?
C2 C7 H7 119.3 . . ?
C6 C7 C2 121.3(4) . . ?
C6 C7 H7 119.3 . . ?
N1 C8 C9 111.9(3) . . ?
C13 C8 N1 127.1(4) . . ?
C13 C8 C9 121.0(4) . . ?
O2 C9 C8 119.5(4) . . ?
O2 C9 C10 122.6(4) . . ?
C10 C9 C8 117.9(4) . . ?
C9 C10 H10 119.5 . . ?
C11 C10 C9 121.0(4) . . ?
C11 C10 H10 119.5 . . ?
C10 C11 H11 120.3 . . ?
C10 C11 C12 119.4(4) . . ?
C12 C11 H11 120.3 . . ?
C11 C12 N2 118.6(4) . . ?
C13 C12 N2 119.6(4) . . ?
C13 C12 C11 121.8(4) . . ?
C8 C13 C12 118.8(4) . . ?
C8 C13 H13 120.6 . . ?
C12 C13 H13 120.6 . . ?
O3 C14 H14A 109.5 . . ?
O3 C14 H14B 109.5 . . ?
O3 C14 H14C 109.5 . . ?
H14A C14 H14B 109.5 . . ?
H14A C14 H14C 109.5 . . ?
H14B C14 H14C 109.5 . . ?
N3 C15 H15 117.4 . . ?
N3 C15 C16 125.2(4) . . ?
C16 C15 H15 117.4 . . ?
C17 C16 C15 122.2(4) . . ?
C21 C16 C15 117.1(4) . . ?
C21 C16 C17 120.7(4) . . ?
O6 C17 C16 126.4(4) . . ?
O6 C17 C18 117.1(4) . . ?
C16 C17 C18 116.4(3) . . ?
O8 C18 C17 114.1(3) . . ?
C19 C18 O8 124.6(4) . . ?
C19 C18 C17 121.3(4) . . ?
C18 C19 H19 119.4 . . ?
C18 C19 C20 121.2(4) . . ?
C20 C19 H19 119.4 . . ?
C19 C20 H20 120.3 . . ?
C21 C20 C19 119.4(4) . . ?
C21 C20 H20 120.3 . . ?
C16 C21 H21 119.5 . . ?
C20 C21 C16 121.0(4) . . ?
C20 C21 H21 119.5 . . ?
C23 C22 N3 111.9(3) . . ?
C27 C22 N3 126.4(4) . . ?
C27 C22 C23 121.8(4) . . ?
O7 C23 C22 119.1(4) . . ?
O7 C23 C24 123.1(4) . . ?
C24 C23 C22 117.8(4) . . ?
C23 C24 H24 119.7 . . ?
C25 C24 C23 120.6(5) . . ?
C25 C24 H24 119.7 . . ?
C24 C25 H25 120.2 . . ?
C24 C25 C26 119.6(4) . . ?
C26 C25 H25 120.2 . . ?
C25 C26 N4 119.2(5) . . ?
C27 C26 N4 118.4(5) . . ?
C27 C26 C25 122.4(4) . . ?
C22 C27 C26 117.8(4) . . ?
C22 C27 H27 121.1 . . ?
C26 C27 H27 121.1 . . ?
O8 C28 H28A 109.5 . . ?
O8 C28 H28B 109.5 . . ?
O8 C28 H28C 109.5 . . ?
H28A C28 H28B 109.5 . . ?
H28A C28 H28C 109.5 . . ?
H28B C28 H28C 109.5 . . ?
H11A O11 H11B 104.5 . . ?
C29 N5 H5A 115(3) . . ?
C29 N5 C31 100.7(11) . . ?
C29 N5 C33 108.6(11) . . ?
C31 N5 H5A 118(3) . . ?
C33 N5 H5A 102(3) . . ?
C33 N5 C31 112.2(11) . . ?
N5 C29 H29A 103.9 . . ?
N5 C29 H29B 104.3 . . ?
H29A C29 H29B 105.5 . . ?
C30 C29 N5 132.1(15) . . ?
C30 C29 H29A 103.4 . . ?
C30 C29 H29B 105.2 . . ?
C29 C30 H30A 108.7 . . ?
C29 C30 H30B 109.1 . . ?
C29 C30 H30C 110.6 . . ?
H30A C30 H30B 109.5 . . ?
H30A C30 H30C 109.5 . . ?
H30B C30 H30C 109.5 . . ?
N5 C31 H31A 113.6 . . ?
N5 C31 H31B 112.9 . . ?
H31A C31 H31B 110.7 . . ?
C32 C31 N5 92.4(16) . . ?
C32 C31 H31A 114.2 . . ?
C32 C31 H31B 111.9 . . ?
C31 C32 H32A 108.0 . . ?
C31 C32 H32B 109.8 . . ?
C31 C32 H32C 110.6 . . ?
H32A C32 H32B 109.5 . . ?
H32A C32 H32C 109.5 . . ?
H32B C32 H32C 109.5 . . ?
N5 C33 H33A 101.0 . . ?
N5 C33 H33B 102.5 . . ?
H33A C33 H33B 104.1 . . ?
C34 C33 N5 137(2) . . ?
C34 C33 H33A 101.2 . . ?
C34 C33 H33B 106.6 . . ?
C33 C34 H34A 116.3 . . ?
C33 C34 H34B 103.2 . . ?
C33 C34 H34C 108.7 . . ?
H34A C34 H34B 109.5 . . ?
H34A C34 H34C 109.5 . . ?
H34B C34 H34C 109.5 . . ?

loop_
_geom_bond_atom_site_label_1
_geom_bond_atom_site_label_2
_geom_bond_distance
_geom_bond_site_symmetry_2
_geom_bond_publ_flag
Co1 O1 1.881(3) . ?
Co1 O2 1.910(3) . ?
Co1 O6 1.880(3) . ?
Co1 O7 1.912(3) . ?
Co1 N1 1.901(3) . ?
Co1 N3 1.893(3) . ?
O1 C3 1.305(4) . ?
O2 C9 1.299(5) . ?
O3 C4 1.359(5) . ?
O3 C14 1.401(6) . ?
O4 N2 1.228(6) . ?
O5 N2 1.230(5) . ?
O6 C17 1.308(5) . ?
O7 C23 1.306(5) . ?
O8 C18 1.370(5) . ?
O8 C28 1.408(5) . ?
O9 N4 1.221(7) . ?
O10 N4 1.234(6) . ?
N1 C1 1.288(5) . ?
N1 C8 1.416(5) . ?
N2 C12 1.442(6) . ?
N3 C15 1.284(5) . ?
N3 C22 1.422(5) . ?
N4 C26 1.458(6) . ?
C1 H1 0.9300 . ?
C1 C2 1.412(6) . ?
C2 C3 1.410(5) . ?
C2 C7 1.428(5) . ?
C3 C4 1.432(5) . ?
C4 C5 1.369(6) . ?
C5 H5 0.9300 . ?
C5 C6 1.398(6) . ?
C6 H6 0.9300 . ?
C6 C7 1.343(6) . ?
C7 H7 0.9300 . ?
C8 C9 1.423(6) . ?
C8 C13 1.373(5) . ?
C9 C10 1.400(6) . ?
C10 H10 0.9300 . ?
C10 C11 1.373(7) . ?
C11 H11 0.9300 . ?
C11 C12 1.385(7) . ?
C12 C13 1.384(6) . ?
C13 H13 0.9300 . ?
C14 H14A 0.9600 . ?
C14 H14B 0.9600 . ?
C14 H14C 0.9600 . ?
C15 H15 0.9300 . ?
C15 C16 1.423(6) . ?
C16 C17 1.414(5) . ?
C16 C21 1.410(6) . ?
C17 C18 1.430(5) . ?
C18 C19 1.366(6) . ?
C19 H19 0.9300 . ?
C19 C20 1.398(7) . ?
C20 H20 0.9300 . ?
C20 C21 1.359(7) . ?
C21 H21 0.9300 . ?
C22 C23 1.420(6) . ?
C22 C27 1.376(6) . ?
C23 C24 1.408(6) . ?
C24 H24 0.9300 . ?
C24 C25 1.361(7) . ?
C25 H25 0.9300 . ?
C25 C26 1.391(7) . ?
C26 C27 1.379(6) . ?
C27 H27 0.9300 . ?
C28 H28A 0.9600 . ?
C28 H28B 0.9600 . ?
C28 H28C 0.9600 . ?
O11 H11A 0.8500 . ?
O11 H11B 0.8500 . ?
N5 H5A 1.079(19) . ?
N5 C29 1.443(13) . ?
N5 C31 1.563(14) . ?
N5 C33 1.499(19) . ?
C29 H29A 0.9700 . ?
C29 H29B 0.9700 . ?
C29 C30 1.279(16) . ?
C30 H30A 0.9600 . ?
C30 H30B 0.9600 . ?
C30 H30C 0.9600 . ?
C31 H31A 0.9700 . ?
C31 H31B 0.9700 . ?
C31 C32 1.56(5) . ?
C32 H32A 0.9600 . ?
C32 H32B 0.9599 . ?
C32 H32C 0.9600 . ?
C33 H33A 0.9700 . ?
C33 H33B 0.9700 . ?
C33 C34 1.293(14) . ?
C34 H34A 0.9600 . ?
C34 H34B 0.9600 . ?
C34 H34C 0.9600 . ?

loop_
_geom_torsion_atom_site_label_1
_geom_torsion_atom_site_label_2
_geom_torsion_atom_site_label_3
_geom_torsion_atom_site_label_4
_geom_torsion
_geom_torsion_site_symmetry_1
_geom_torsion_site_symmetry_2
_geom_torsion_site_symmetry_3
_geom_torsion_site_symmetry_4
_geom_torsion_publ_flag
Co1 O1 C3 C2 -1.0(5) . . . . ?
Co1 O1 C3 C4 177.9(3) . . . . ?
Co1 O2 C9 C8 -0.5(4) . . . . ?
Co1 O2 C9 C10 179.3(3) . . . . ?
Co1 O6 C17 C16 6.5(6) . . . . ?
Co1 O6 C17 C18 -174.2(3) . . . . ?
Co1 O7 C23 C22 5.5(5) . . . . ?
Co1 O7 C23 C24 -175.2(4) . . . . ?
Co1 N1 C1 C2 -1.1(6) . . . . ?
Co1 N1 C8 C9 4.3(4) . . . . ?
Co1 N1 C8 C13 -174.6(3) . . . . ?
Co1 N3 C15 C16 -5.9(6) . . . . ?
Co1 N3 C22 C23 -3.4(4) . . . . ?
Co1 N3 C22 C27 176.1(3) . . . . ?
O1 Co1 O6 C17 78.7(3) . . . . ?
O1 Co1 N3 C15 -81.1(3) . . . . ?
O1 Co1 N3 C22 96.3(3) . . . . ?
O1 C3 C4 O3 0.6(5) . . . . ?
O1 C3 C4 C5 -177.8(4) . . . . ?
O2 Co1 O6 C17 -100.1(3) . . . . ?
O2 Co1 N3 C15 99.3(3) . . . . ?
O2 Co1 N3 C22 -83.3(3) . . . . ?
O2 C9 C10 C11 -176.6(4) . . . . ?
O3 C4 C5 C6 -178.8(4) . . . . ?
O4 N2 C12 C11 -178.6(5) . . . . ?
O4 N2 C12 C13 0.0(7) . . . . ?
O5 N2 C12 C11 -0.6(6) . . . . ?
O5 N2 C12 C13 178.0(4) . . . . ?
O6 Co1 O1 C3 90.1(3) . . . . ?
O6 Co1 N3 C15 9.2(3) . . . . ?
O6 Co1 N3 C22 -173.3(2) . . . . ?
O6 C17 C18 O8 1.7(5) . . . . ?
O6 C17 C18 C19 -178.2(4) . . . . ?
O7 Co1 O1 C3 -88.6(3) . . . . ?
O7 Co1 N3 C15 -172.4(3) . . . . ?
O7 Co1 N3 C22 5.1(2) . . . . ?
O7 C23 C24 C25 -178.6(4) . . . . ?
O8 C18 C19 C20 179.7(5) . . . . ?
O9 N4 C26 C25 177.0(6) . . . . ?
O9 N4 C26 C27 -3.8(8) . . . . ?
O10 N4 C26 C25 -3.9(8) . . . . ?
O10 N4 C26 C27 175.2(5) . . . . ?
N1 Co1 O1 C3 2.7(3) . . . . ?
N1 Co1 O6 C17 174.1(3) . . . . ?
N1 C1 C2 C3 3.8(6) . . . . ?
N1 C1 C2 C7 -177.0(4) . . . . ?
N1 C8 C9 O2 -2.6(5) . . . . ?
N1 C8 C9 C10 177.6(3) . . . . ?
N1 C8 C13 C12 -179.9(4) . . . . ?
N2 C12 C13 C8 -177.5(4) . . . . ?
N3 Co1 O1 C3 -174.4(3) . . . . ?
N3 Co1 O6 C17 -9.3(3) . . . . ?
N3 C15 C16 C17 -0.3(6) . . . . ?
N3 C15 C16 C21 -177.9(4) . . . . ?
N3 C22 C23 O7 -1.4(5) . . . . ?
N3 C22 C23 C24 179.3(4) . . . . ?
N3 C22 C27 C26 -179.6(4) . . . . ?
N4 C26 C27 C22 -178.9(4) . . . . ?
C1 N1 C8 C9 -177.3(3) . . . . ?
C1 N1 C8 C13 3.8(6) . . . . ?
C1 C2 C3 O1 -2.6(6) . . . . ?
C1 C2 C3 C4 178.5(4) . . . . ?
C1 C2 C7 C6 -179.6(4) . . . . ?
C2 C3 C4 O3 179.6(4) . . . . ?
C2 C3 C4 C5 1.2(6) . . . . ?
C3 C2 C7 C6 -0.3(6) . . . . ?
C3 C4 C5 C6 -0.6(7) . . . . ?
C4 C5 C6 C7 -0.5(7) . . . . ?
C5 C6 C7 C2 1.0(7) . . . . ?
C7 C2 C3 O1 178.1(4) . . . . ?
C7 C2 C3 C4 -0.8(6) . . . . ?
C8 N1 C1 C2 -179.3(4) . . . . ?
C8 C9 C10 C11 3.2(6) . . . . ?
C9 C8 C13 C12 1.3(6) . . . . ?
C9 C10 C11 C12 -0.9(7) . . . . ?
C10 C11 C12 N2 177.3(4) . . . . ?
C10 C11 C12 C13 -1.3(7) . . . . ?
C11 C12 C13 C8 1.1(6) . . . . ?
C13 C8 C9 O2 176.4(4) . . . . ?
C13 C8 C9 C10 -3.4(6) . . . . ?
C14 O3 C4 C3 -173.1(5) . . . . ?
C14 O3 C4 C5 5.2(7) . . . . ?
C15 N3 C22 C23 174.1(3) . . . . ?
C15 N3 C22 C27 -6.4(6) . . . . ?
C15 C16 C17 O6 0.0(6) . . . . ?
C15 C16 C17 C18 -179.4(4) . . . . ?
C15 C16 C21 C20 179.5(4) . . . . ?
C16 C17 C18 O8 -178.9(3) . . . . ?
C16 C17 C18 C19 1.2(6) . . . . ?
C17 C16 C21 C20 1.8(7) . . . . ?
C17 C18 C19 C20 -0.5(7) . . . . ?
C18 C19 C20 C21 0.3(8) . . . . ?
C19 C20 C21 C16 -1.0(8) . . . . ?
C21 C16 C17 O6 177.5(4) . . . . ?
C21 C16 C17 C18 -1.9(6) . . . . ?
C22 N3 C15 C16 176.9(4) . . . . ?
C22 C23 C24 C25 0.6(7) . . . . ?
C23 C22 C27 C26 -0.1(6) . . . . ?
C23 C24 C25 C26 -0.5(8) . . . . ?
C24 C25 C26 N4 179.2(5) . . . . ?
C24 C25 C26 C27 0.1(8) . . . . ?
C25 C26 C27 C22 0.2(7) . . . . ?
C27 C22 C23 O7 179.0(4) . . . . ?
C27 C22 C23 C24 -0.3(6) . . . . ?
C28 O8 C18 C17 173.4(4) . . . . ?
C28 O8 C18 C19 -6.8(7) . . . . ?
C29 N5 C31 C32 -172.7(13) . . . . ?
C29 N5 C33 C34 130(2) . . . . ?
C31 N5 C29 C30 -165(2) . . . . ?
C31 N5 C33 C34 -120(2) . . . . ?
C33 N5 C29 C30 -48(3) . . . . ?
C33 N5 C31 C32 71.9(15) . . . . ?
